data_7202221
loop_
_publ_author_name
'Zhang, Jian-Yong'
'Yue, Qi'
'Jia, Qin-Xiang'
'Cheng, Ai-Ling'
'Gao, En-Qing'

_publ_section_title
;
 Syntheses, structures and luminescence properties of cadmium(II)
 coordination polymers with in situ formed oxalate and bis(chelating)
 bridging ligands
;
_journal_issue 10
_journal_name_full CrystEngComm
_journal_page_first 1443
_journal_paper_doi 10.1039/b807165a
_journal_volume 10
_journal_year 2008
_chemical_formula_sum 'C14 H10 Cd3 N4 O14'
_chemical_formula_weight 795.46
_chemical_name_systematic
;
?
;
_space_group_IT_number 92
_symmetry_cell_setting tetragonal
_symmetry_space_group_name_Hall 'P 4abw 2nw'
_symmetry_space_group_name_H-M 'P 41 21 2'
_atom_sites_solution_hydrogens geom
_atom_sites_solution_primary direct
_atom_sites_solution_secondary difmap
_audit_creation_method SHELXL-97
_cell_angle_alpha 90.00
_cell_angle_beta 90.00
_cell_angle_gamma 90.00
_cell_formula_units_Z 4
_cell_length_a 9.4587(13)
_cell_length_b 9.4587(13)
_cell_length_c 21.123(4)
_cell_measurement_reflns_used 956
_cell_measurement_temperature 293(2)
_cell_measurement_theta_max 27.094
_cell_measurement_theta_min 2.195
_cell_volume 1889.8(5)
_computing_cell_refinement 'Bruker SMART'
_computing_data_collection 'Bruker SMART'
_computing_data_reduction 'Bruker SHELXTL'
_computing_molecular_graphics 'Bruker SHELXTL'
_computing_publication_material 'Bruker SHELXTL'
_computing_structure_refinement 'Bruker SHELXTL'
_computing_structure_solution 'Bruker SHELXTL'
_diffrn_ambient_temperature 293(2)
_diffrn_measured_fraction_theta_full 0.996
_diffrn_measured_fraction_theta_max 0.996
_diffrn_measurement_device_type 'CCD area detector'
_diffrn_measurement_method 'phi and omega scans'
_diffrn_radiation_monochromator graphite
_diffrn_radiation_source 'sealed tube'
_diffrn_radiation_type MoK\a
_diffrn_radiation_wavelength 0.71073
_diffrn_reflns_av_R_equivalents 0.0443
_diffrn_reflns_av_sigmaI/netI 0.0225
_diffrn_reflns_limit_h_max 11
_diffrn_reflns_limit_h_min -12
_diffrn_reflns_limit_k_max 8
_diffrn_reflns_limit_k_min -12
_diffrn_reflns_limit_l_max 26
_diffrn_reflns_limit_l_min -26
_diffrn_reflns_number 9160
_diffrn_reflns_theta_full 27.10
_diffrn_reflns_theta_max 27.10
_diffrn_reflns_theta_min 2.36
_exptl_absorpt_coefficient_mu 3.437
_exptl_absorpt_correction_T_max 0.6266
_exptl_absorpt_correction_T_min 0.4803
_exptl_absorpt_correction_type multi-scan
_exptl_crystal_colour 'pale yellow'
_exptl_crystal_density_diffrn 2.796
_exptl_crystal_density_method 'not measured'
_exptl_crystal_description diamond
_exptl_crystal_F_000 1512
_exptl_crystal_size_max 0.25
_exptl_crystal_size_mid 0.15
_exptl_crystal_size_min 0.15
_refine_diff_density_max 0.684
_refine_diff_density_min -0.645
_refine_diff_density_rms 0.118
_refine_ls_abs_structure_details 'Flack H D (1983), Acta Cryst. A39, 876-881'
_refine_ls_abs_structure_Flack 0.02(5)
_refine_ls_extinction_method none
_refine_ls_goodness_of_fit_ref 1.270
_refine_ls_hydrogen_treatment mixed
_refine_ls_matrix_type full
_refine_ls_number_parameters 166
_refine_ls_number_reflns 2079
_refine_ls_number_restraints 5
_refine_ls_restrained_S_all 1.269
_refine_ls_R_factor_all 0.0269
_refine_ls_R_factor_gt 0.0268
_refine_ls_shift/su_max 0.001
_refine_ls_shift/su_mean 0.000
_refine_ls_structure_factor_coef Fsqd
_refine_ls_weighting_details 'calc w=1/[\s^2^(Fo^2^)+(0.0176P)^2^+5.2445P] where P=(Fo^2^+2Fc^2^)/3'
_refine_ls_weighting_scheme calc
_refine_ls_wR_factor_gt 0.0622
_refine_ls_wR_factor_ref 0.0622
_reflns_number_gt 2074
_reflns_number_total 2079
_reflns_threshold_expression >2sigma(I)
_cod_data_source_file b807165a.txt
_cod_data_source_block 1
_cod_original_sg_symbol_H-M P4(1)2(1)2
_cod_database_code 7202221

loop_
_symmetry_equiv_pos_as_xyz
'x, y, z'
'x+1/2, -y+1/2, -z+3/4'
'-x, -y, z+1/2'
'-x+1/2, y+1/2, -z+1/4'
'y, x, -z'
'y+1/2, -x+1/2, z+3/4'
'-y+1/2, x+1/2, z+1/4'
'-y, -x, -z+1/2'

loop_
_atom_site_label
_atom_site_type_symbol
_atom_site_fract_x
_atom_site_fract_y
_atom_site_fract_z
_atom_site_U_iso_or_equiv
_atom_site_adp_type
_atom_site_occupancy
_atom_site_symmetry_multiplicity
_atom_site_calc_flag
_atom_site_refinement_flags
_atom_site_disorder_assembly
_atom_site_disorder_group
Cd1 Cd 0.96553(4) -0.03447(4) 1.0000 0.02603(13) Uani 1 2 d S . .
Cd2 Cd 0.72449(4) 0.09685(4) 0.824021(17) 0.02046(9) Uani 1 1 d . . .
C1 C 0.5215(6) -0.1527(6) 0.7907(3) 0.0279(11) Uani 1 1 d . . .
C2 C 0.6629(6) -0.2230(6) 0.8001(2) 0.0233(10) Uani 1 1 d . . .
C3 C 0.7969(7) -0.4240(6) 0.8002(3) 0.0328(12) Uani 1 1 d . . .
H3A H 0.8045 -0.5215 0.7958 0.039 Uiso 1 1 calc R . .
C4 C 0.9135(8) -0.3479(7) 0.8152(3) 0.0420(15) Uani 1 1 d . . .
H4A H 1.0014 -0.3912 0.8188 0.050 Uiso 1 1 calc R . .
C5 C 0.8983(7) -0.2041(6) 0.8249(3) 0.0361(12) Uani 1 1 d . . .
H5A H 0.9762 -0.1499 0.8362 0.043 Uiso 1 1 calc RD . .
C6 C 1.0045(5) 0.1718(5) 0.8962(2) 0.0208(9) Uani 1 1 d . . .
C7 C 1.0070(5) 0.2635(5) 0.8350(2) 0.0196(9) Uani 1 1 d . . .
N1 N 0.7707(5) -0.1424(5) 0.8179(2) 0.0269(9) Uani 1 1 d . . .
N2 N 0.6700(5) -0.3619(5) 0.7916(2) 0.0275(10) Uani 1 1 d . . .
O1 O 0.5145(4) -0.0232(4) 0.8028(2) 0.0308(8) Uani 1 1 d . . .
O2 O 0.4237(5) -0.2282(4) 0.7721(2) 0.0392(10) Uani 1 1 d . . .
O3 O 0.9119(4) 0.0772(4) 0.90044(16) 0.0248(7) Uani 1 1 d . . .
O4 O 1.0949(4) 0.1969(4) 0.93744(17) 0.0263(7) Uani 1 1 d . . .
O5 O 0.9115(4) 0.2391(4) 0.79454(15) 0.0230(7) Uani 1 1 d . . .
O6 O 1.1028(4) 0.3514(4) 0.83068(18) 0.0308(8) Uani 1 1 d . . .
O7 O 1.1896(11) -0.041(2) 0.8090(6) 0.235(9) Uani 1 1 d D . .
H7B H 1.129(5) 0.001(4) 0.7855(18) 0.352 Uiso 1 1 d D . .
H7A H 1.268(10) -0.04(3) 0.787(7) 0.352 Uiso 1 1 d D . .

loop_
_atom_site_aniso_label
_atom_site_aniso_U_11
_atom_site_aniso_U_22
_atom_site_aniso_U_33
_atom_site_aniso_U_23
_atom_site_aniso_U_13
_atom_site_aniso_U_12
Cd1 0.02721(17) 0.02721(17) 0.0237(2) 0.00008(15) -0.00008(15) 0.0090(2)
Cd2 0.01977(17) 0.01688(16) 0.02473(16) -0.00123(15) 0.00111(14) -0.00037(13)
C1 0.023(3) 0.030(3) 0.031(3) -0.002(2) 0.001(2) -0.003(2)
C2 0.031(3) 0.019(2) 0.020(2) 0.0052(19) -0.003(2) -0.002(2)
C3 0.043(3) 0.023(3) 0.033(3) -0.003(2) -0.007(2) 0.003(2)
C4 0.048(4) 0.034(3) 0.044(4) -0.002(3) -0.007(3) 0.013(3)
C5 0.034(3) 0.033(3) 0.041(3) -0.004(3) -0.011(3) -0.003(2)
C6 0.020(2) 0.020(2) 0.022(2) -0.0035(19) 0.0019(18) 0.0006(16)
C7 0.019(2) 0.018(2) 0.021(2) -0.0005(18) 0.0003(17) 0.0021(17)
N1 0.030(2) 0.021(2) 0.030(2) -0.0016(18) -0.009(2) 0.0010(17)
N2 0.034(2) 0.021(2) 0.027(2) 0.0019(17) -0.0039(19) -0.0014(18)
O1 0.026(2) 0.0227(19) 0.044(2) -0.0033(18) -0.0007(17) 0.0008(16)
O2 0.035(2) 0.027(2) 0.056(3) -0.0054(19) -0.0009(19) -0.0032(17)
O3 0.0262(18) 0.0225(18) 0.0257(16) 0.0032(14) -0.0028(15) -0.0069(14)
O4 0.0296(18) 0.0265(18) 0.0229(17) 0.0011(14) -0.0100(15) -0.0056(15)
O5 0.0240(17) 0.0256(18) 0.0193(15) 0.0040(13) -0.0037(14) -0.0027(15)
O6 0.0294(19) 0.036(2) 0.0267(18) 0.0030(16) -0.0057(17) -0.0138(17)
O7 0.079(7) 0.47(3) 0.158(10) 0.153(14) 0.045(7) 0.073(11)

loop_
_atom_type_symbol
_atom_type_description
_atom_type_scat_dispersion_real
_atom_type_scat_dispersion_imag
_atom_type_scat_source
C C 0.0033 0.0016 'International Tables Vol C Tables 4.2.6.8 and 6.1.1.4'
H H 0.0000 0.0000 'International Tables Vol C Tables 4.2.6.8 and 6.1.1.4'
N N 0.0061 0.0033 'International Tables Vol C Tables 4.2.6.8 and 6.1.1.4'
O O 0.0106 0.0060 'International Tables Vol C Tables 4.2.6.8 and 6.1.1.4'
Cd Cd -0.8075 1.2024 'International Tables Vol C Tables 4.2.6.8 and 6.1.1.4'

loop_
_geom_angle_atom_site_label_1
_geom_angle_atom_site_label_2
_geom_angle_atom_site_label_3
_geom_angle
_geom_angle_site_symmetry_1
_geom_angle_site_symmetry_3
_geom_angle_publ_flag
O2 Cd1 O2 73.3(2) 7_545 2_546 ?
O2 Cd1 N2 70.17(15) 7_545 7_545 ?
O2 Cd1 N2 143.29(17) 2_546 7_545 ?
O2 Cd1 N2 143.29(17) 7_545 2_546 ?
O2 Cd1 N2 70.17(15) 2_546 2_546 ?
N2 Cd1 N2 146.5(2) 7_545 2_546 ?
O2 Cd1 O3 102.26(14) 7_545 5_647 ?
O2 Cd1 O3 92.68(15) 2_546 5_647 ?
N2 Cd1 O3 91.69(15) 7_545 5_647 ?
N2 Cd1 O3 82.97(15) 2_546 5_647 ?
O2 Cd1 O3 92.68(15) 7_545 . ?
O2 Cd1 O3 102.26(14) 2_546 . ?
N2 Cd1 O3 82.97(15) 7_545 . ?
N2 Cd1 O3 91.69(15) 2_546 . ?
O3 Cd1 O3 161.42(17) 5_647 . ?
O2 Cd1 O4 129.89(14) 7_545 . ?
O2 Cd1 O4 136.45(13) 2_546 . ?
N2 Cd1 O4 73.62(15) 7_545 . ?
N2 Cd1 O4 77.96(14) 2_546 . ?
O3 Cd1 O4 112.36(12) 5_647 . ?
O3 Cd1 O4 49.06(11) . . ?
N1 Cd2 O5 114.28(15) . . ?
N1 Cd2 O4 156.90(15) . 2_456 ?
O5 Cd2 O4 83.49(13) . 2_456 ?
N1 Cd2 O1 70.92(16) . . ?
O5 Cd2 O1 152.25(13) . . ?
O4 Cd2 O1 86.51(14) 2_456 . ?
N1 Cd2 O6 109.98(15) . 2_456 ?
O5 Cd2 O6 118.76(14) . 2_456 ?
O4 Cd2 O6 70.00(13) 2_456 2_456 ?
O1 Cd2 O6 81.38(15) . 2_456 ?
N1 Cd2 O3 79.76(14) . . ?
O5 Cd2 O3 70.19(12) . . ?
O4 Cd2 O3 121.69(13) 2_456 . ?
O1 Cd2 O3 136.01(13) . . ?
O6 Cd2 O3 78.68(13) 2_456 . ?
N1 Cd2 O5 83.59(14) . 8_666 ?
O5 Cd2 O5 69.30(14) . 8_666 ?
O4 Cd2 O5 89.71(12) 2_456 8_666 ?
O1 Cd2 O5 84.87(13) . 8_666 ?
O6 Cd2 O5 156.03(13) 2_456 8_666 ?
O3 Cd2 O5 124.17(12) . 8_666 ?
O2 C1 O1 126.3(5) . . ?
O2 C1 C2 116.9(5) . . ?
O1 C1 C2 116.8(5) . . ?
N2 C2 N1 124.6(5) . . ?
N2 C2 C1 117.6(5) . . ?
N1 C2 C1 117.8(5) . . ?
N2 C3 C4 121.7(5) . . ?
N2 C3 H3A 119.2 . . ?
C4 C3 H3A 119.2 . . ?
C3 C4 C5 118.2(6) . . ?
C3 C4 H4A 120.9 . . ?
C5 C4 H4A 120.9 . . ?
N1 C5 C4 120.2(6) . . ?
N1 C5 H5A 119.9 . . ?
C4 C5 H5A 119.9 . . ?
O4 C6 O3 124.4(5) . . ?
O4 C6 C7 117.7(4) . . ?
O3 C6 C7 117.8(4) . . ?
O6 C7 O5 126.7(5) . . ?
O6 C7 C6 116.6(4) . . ?
O5 C7 C6 116.7(4) . . ?
C2 N1 C5 118.0(5) . . ?
C2 N1 Cd2 115.7(4) . . ?
C5 N1 Cd2 126.0(4) . . ?
C2 N2 C3 117.3(5) . . ?
C2 N2 Cd1 115.1(4) . 2_446 ?
C3 N2 Cd1 127.1(4) . 2_446 ?
C1 O1 Cd2 118.1(4) . . ?
C1 O2 Cd1 119.7(4) . 2_446 ?
C6 O3 Cd2 114.3(3) . . ?
C6 O3 Cd1 103.2(3) . . ?
Cd2 O3 Cd1 140.85(16) . . ?
C6 O4 Cd2 116.8(3) . 2_556 ?
C6 O4 Cd1 83.3(3) . . ?
Cd2 O4 Cd1 158.03(15) 2_556 . ?
C7 O5 Cd2 118.1(3) . . ?
C7 O5 Cd2 131.8(3) . 8_666 ?
Cd2 O5 Cd2 108.82(13) . 8_666 ?
C7 O6 Cd2 115.7(3) . 2_556 ?
H7B O7 H7A 105(6) . . ?

loop_
_geom_bond_atom_site_label_1
_geom_bond_atom_site_label_2
_geom_bond_distance
_geom_bond_site_symmetry_2
_geom_bond_publ_flag
Cd1 O2 2.327(4) 7_545 ?
Cd1 O2 2.327(4) 2_546 ?
Cd1 N2 2.340(5) 7_545 ?
Cd1 N2 2.340(5) 2_546 ?
Cd1 O3 2.407(3) 5_647 ?
Cd1 O3 2.407(3) . ?
Cd1 O4 2.834(4) . ?
Cd2 N1 2.308(4) . ?
Cd2 O5 2.308(4) . ?
Cd2 O4 2.317(4) 2_456 ?
Cd2 O1 2.331(4) . ?
Cd2 O6 2.370(4) 2_456 ?
Cd2 O3 2.405(4) . ?
Cd2 O5 2.529(3) 8_666 ?
C1 O2 1.232(7) . ?
C1 O1 1.254(7) . ?
C1 C2 1.507(8) . ?
C2 N2 1.327(7) . ?
C2 N1 1.328(7) . ?
C3 N2 1.349(7) . ?
C3 C4 1.354(10) . ?
C3 H3A 0.9300 . ?
C4 C5 1.383(9) . ?
C4 H4A 0.9300 . ?
C5 N1 1.349(7) . ?
C5 H5A 0.9300 . ?
C6 O4 1.243(6) . ?
C6 O3 1.255(6) . ?
C6 C7 1.557(7) . ?
C7 O6 1.234(6) . ?
C7 O5 1.264(6) . ?
N2 Cd1 2.340(5) 2_446 ?
O2 Cd1 2.327(4) 2_446 ?
O4 Cd2 2.317(4) 2_556 ?
O5 Cd2 2.529(3) 8_666 ?
O6 Cd2 2.370(4) 2_556 ?
O7 H7B 0.86(4) . ?
O7 H7A 0.88(4) . ?

loop_
_geom_torsion_atom_site_label_1
_geom_torsion_atom_site_label_2
_geom_torsion_atom_site_label_3
_geom_torsion_atom_site_label_4
_geom_torsion
_geom_torsion_site_symmetry_1
_geom_torsion_site_symmetry_2
_geom_torsion_site_symmetry_3
_geom_torsion_site_symmetry_4
_geom_torsion_publ_flag
O2 C1 C2 N2 -4.0(8) . . . . ?
O1 C1 C2 N2 175.5(5) . . . . ?
O2 C1 C2 N1 177.6(5) . . . . ?
O1 C1 C2 N1 -2.8(8) . . . . ?
N2 C3 C4 C5 3.4(10) . . . . ?
C3 C4 C5 N1 -1.6(10) . . . . ?
O4 C6 C7 O6 2.9(7) . . . . ?
O3 C6 C7 O6 -176.8(5) . . . . ?
O4 C6 C7 O5 -177.9(4) . . . . ?
O3 C6 C7 O5 2.4(7) . . . . ?
N2 C2 N1 C5 3.5(8) . . . . ?
C1 C2 N1 C5 -178.3(5) . . . . ?
N2 C2 N1 Cd2 177.4(4) . . . . ?
C1 C2 N1 Cd2 -4.4(6) . . . . ?
C4 C5 N1 C2 -1.7(9) . . . . ?
C4 C5 N1 Cd2 -174.9(5) . . . . ?
O5 Cd2 N1 C2 -144.5(3) . . . . ?
O4 Cd2 N1 C2 -6.7(6) 2_456 . . . ?
O1 Cd2 N1 C2 6.1(4) . . . . ?
O6 Cd2 N1 C2 79.0(4) 2_456 . . . ?
O3 Cd2 N1 C2 152.8(4) . . . . ?
O5 Cd2 N1 C2 -80.7(4) 8_666 . . . ?
O5 Cd2 N1 C5 28.8(5) . . . . ?
O4 Cd2 N1 C5 166.6(4) 2_456 . . . ?
O1 Cd2 N1 C5 179.5(5) . . . . ?
O6 Cd2 N1 C5 -107.7(5) 2_456 . . . ?
O3 Cd2 N1 C5 -33.8(5) . . . . ?
O5 Cd2 N1 C5 92.7(5) 8_666 . . . ?
N1 C2 N2 C3 -1.8(8) . . . . ?
C1 C2 N2 C3 180.0(5) . . . . ?
N1 C2 N2 Cd1 -173.9(4) . . . 2_446 ?
C1 C2 N2 Cd1 7.9(6) . . . 2_446 ?
C4 C3 N2 C2 -1.8(9) . . . . ?
C4 C3 N2 Cd1 169.2(5) . . . 2_446 ?
O2 C1 O1 Cd2 -171.9(5) . . . . ?
C2 C1 O1 Cd2 8.6(7) . . . . ?
N1 Cd2 O1 C1 -8.0(4) . . . . ?
O5 Cd2 O1 C1 98.1(5) . . . . ?
O4 Cd2 O1 C1 167.0(4) 2_456 . . . ?
O6 Cd2 O1 C1 -122.7(4) 2_456 . . . ?
O3 Cd2 O1 C1 -59.0(5) . . . . ?
O5 Cd2 O1 C1 76.9(4) 8_666 . . . ?
O1 C1 O2 Cd1 178.2(5) . . . 2_446 ?
C2 C1 O2 Cd1 -2.2(7) . . . 2_446 ?
O4 C6 O3 Cd2 166.1(4) . . . . ?
C7 C6 O3 Cd2 -14.2(5) . . . . ?
O4 C6 O3 Cd1 -2.3(6) . . . . ?
C7 C6 O3 Cd1 177.4(3) . . . . ?
N1 Cd2 O3 C6 135.2(4) . . . . ?
O5 Cd2 O3 C6 14.5(3) . . . . ?
O4 Cd2 O3 C6 -54.1(4) 2_456 . . . ?
O1 Cd2 O3 C6 -176.6(3) . . . . ?
O6 Cd2 O3 C6 -111.9(3) 2_456 . . . ?
O5 Cd2 O3 C6 60.2(4) 8_666 . . . ?
N1 Cd2 O3 Cd1 -62.9(3) . . . . ?
O5 Cd2 O3 Cd1 176.5(3) . . . . ?
O4 Cd2 O3 Cd1 107.9(3) 2_456 . . . ?
O1 Cd2 O3 Cd1 -14.6(4) . . . . ?
O6 Cd2 O3 Cd1 50.1(3) 2_456 . . . ?
O5 Cd2 O3 Cd1 -137.8(2) 8_666 . . . ?
O2 Cd1 O3 C6 145.1(3) 7_545 . . . ?
O2 Cd1 O3 C6 -141.4(3) 2_546 . . . ?
N2 Cd1 O3 C6 75.5(3) 7_545 . . . ?
N2 Cd1 O3 C6 -71.3(3) 2_546 . . . ?
O3 Cd1 O3 C6 1.4(3) 5_647 . . . ?
O4 Cd1 O3 C6 1.1(3) . . . . ?
O2 Cd1 O3 Cd2 -18.0(3) 7_545 . . . ?
O2 Cd1 O3 Cd2 55.4(3) 2_546 . . . ?
N2 Cd1 O3 Cd2 -87.7(3) 7_545 . . . ?
N2 Cd1 O3 Cd2 125.5(3) 2_546 . . . ?
O3 Cd1 O3 Cd2 -161.8(3) 5_647 . . . ?
O4 Cd1 O3 Cd2 -162.1(3) . . . . ?
O3 C6 O4 Cd2 -168.7(4) . . . 2_556 ?
C7 C6 O4 Cd2 11.6(6) . . . 2_556 ?
O3 C6 O4 Cd1 1.9(5) . . . . ?
C7 C6 O4 Cd1 -177.7(4) . . . . ?
O2 Cd1 O4 C6 -51.0(3) 7_545 . . . ?
O2 Cd1 O4 C6 58.6(4) 2_546 . . . ?
N2 Cd1 O4 C6 -96.0(3) 7_545 . . . ?
N2 Cd1 O4 C6 101.9(3) 2_546 . . . ?
O3 Cd1 O4 C6 179.0(3) 5_647 . . . ?
O3 Cd1 O4 C6 -1.1(3) . . . . ?
O2 Cd1 O4 Cd2 106.2(5) 7_545 . . 2_556 ?
O2 Cd1 O4 Cd2 -144.3(4) 2_546 . . 2_556 ?
N2 Cd1 O4 Cd2 61.1(5) 7_545 . . 2_556 ?
N2 Cd1 O4 Cd2 -101.0(5) 2_546 . . 2_556 ?
O3 Cd1 O4 Cd2 -23.9(5) 5_647 . . 2_556 ?
O3 Cd1 O4 Cd2 156.0(6) . . . 2_556 ?
O6 C7 O5 Cd2 -169.2(4) . . . . ?
C6 C7 O5 Cd2 11.7(5) . . . . ?
O6 C7 O5 Cd2 25.1(8) . . . 8_666 ?
C6 C7 O5 Cd2 -154.0(3) . . . 8_666 ?
N1 Cd2 O5 C7 -82.0(4) . . . . ?
O4 Cd2 O5 C7 113.4(3) 2_456 . . . ?
O1 Cd2 O5 C7 -177.0(3) . . . . ?
O6 Cd2 O5 C7 50.5(4) 2_456 . . . ?
O3 Cd2 O5 C7 -13.7(3) . . . . ?
O5 Cd2 O5 C7 -154.4(3) 8_666 . . . ?
N1 Cd2 O5 Cd2 86.79(17) . . . 8_666 ?
O4 Cd2 O5 Cd2 -77.83(14) 2_456 . . 8_666 ?
O1 Cd2 O5 Cd2 -8.2(4) . . . 8_666 ?
O6 Cd2 O5 Cd2 -140.74(14) 2_456 . . 8_666 ?
O3 Cd2 O5 Cd2 155.08(17) . . . 8_666 ?
O5 Cd2 O5 Cd2 14.34(17) 8_666 . . 8_666 ?
O5 C7 O6 Cd2 165.6(4) . . . 2_556 ?
C6 C7 O6 Cd2 -15.3(6) . . . 2_556 ?
